data_1535068
loop_
_publ_author_name
'Mathieson, A.M.'
'Walker, G.F.'

_publ_section_title
;
 Crystal structure of magnesium-vermiculite
;
_journal_name_full 'American Mineralogist'
_journal_page_first 231
_journal_page_last 255
_journal_volume 39
_journal_year 1954
_chemical_formula_sum 'Al1.44 Fe0.48 H10.64 Mg2.68 O16.32 Si2.72'
_chemical_name_systematic
;
(Mg2.36 Fe0.48 Al0.16) Mg0.32 (Al1.28 Si2.72 O10) (O H)2 (H2 O)4.32
;
_space_group_IT_number 15
_symmetry_space_group_name_Hall '-C 2yc'
_symmetry_space_group_name_H-M 'C 1 2/c 1'
_cell_angle_alpha 90
_cell_angle_beta 97
_cell_angle_gamma 90
_cell_formula_units_Z 4
_cell_length_a 5.33
_cell_length_b 9.18
_cell_length_c 28.89999
_cell_volume 1403.519
_citation_journal_id_ASTM AMMIAY
_cod_data_source_file Mathieson_AMMIAY_1954_410.cif
_cod_data_source_block H10.64Al1.44Fe0.48Mg2.68O16.32Si2.72
_cod_original_formula_sum 'H10.64 Al1.44 Fe0.48 Mg2.68 O16.32 Si2.72'
_cod_database_code 1535068

loop_
_symmetry_equiv_pos_as_xyz
x,y,z
-x,y,-z+1/2
-x,-y,-z
x,-y,z-1/2
x+1/2,y+1/2,z
-x+1/2,y+1/2,-z+1/2
-x+1/2,-y+1/2,-z
x+1/2,-y+1/2,z-1/2

loop_
_atom_site_label
_atom_site_type_symbol
_atom_site_fract_x
_atom_site_fract_y
_atom_site_fract_z
_atom_site_occupancy
_atom_site_U_iso_or_equiv
Si2 Si+4 0.3967 0.333 0.0951 0.68 0.0
Si1 Si+4 0.3967 0 0.0951 0.68 0.0
O3 O-2 0.3579 0.667 0.036 1 0.0
O5 O-2 0.1482 0.929 0.1142 1 0.0
O1 O-2 0.3579 0 0.0369 1 0.0
Fe2 Fe+3 0 0.333 0 0.16 0.0
O7 O-2 0.1403 -0.019 0.2104 0.72 0.0
Mg4 Mg+2 0.5 0.333 0.25 0.1067 0.0
O9 O-2 0.105 0.667 0.2104 0.72 0.0
Al4 Al+3 0.3967 0.333 0.0951 0.32 0.0
Fe1 Fe+3 0 0 0 0.16 0.0
Al3 Al+3 0.3967 0 0.0951 0.32 0.0
Mg2 Mg+2 0 0.333 0 0.7866 0.0
Al2 Al+3 0 0.333 0 0.0534 0.0
Mg1 Mg+2 0 0 0 0.7866 0.0
O2 O-2 0.3579 0.333 0.036 1 0.0
Mg3 Mg+2 0.5 0 0.25 0.1067 0.0
O8 O-2 0.1403 0.352 0.2104 0.72 0.0
Al1 Al+3 0 0 0 0.0534 0.0
Mg5 Mg+2 0.5 0.667 0.25 0.1067 0.0
O4 O-2 0.1482 0.404 0.1142 1 0.0
O6 O-2 0.4322 0.167 0.1142 1 0.0
